data_1556319
loop_
_publ_author_name
'Huang, Wei'
'Zhang, Wenjuan'
'Sun, Wen-Hua'
'Wang, Lin'
'Redshaw, Carl'

_publ_section_title
;
 Synthesis, characterization, and the ethylene (co-)polymerization
 behaviour of half-titanocene dichloride 2-aryliminoquinolin-8-olates
;
_journal_issue 10
_journal_name_full 'Catalysis Science &amp; Technology'
_journal_page_first 2090
_journal_paper_doi 10.1039/c2cy20240a
_journal_volume 2
_journal_year 2012
_chemical_formula_sum 'C48 H38 Cl2 N2 O Ti'
_chemical_formula_weight 777.60
_space_group_IT_number 61
_space_group_name_Hall '-P 2ac 2ab'
_space_group_name_H-M_alt 'P b c a'
_symmetry_cell_setting orthorhombic
_symmetry_space_group_name_H-M 'P b c a'
_atom_sites_solution_hydrogens geom
_atom_sites_solution_primary direct
_atom_sites_solution_secondary difmap
_audit_creation_method SHELXL-97
_cell_angle_alpha 90.00
_cell_angle_beta 90.00
_cell_angle_gamma 90.00
_cell_formula_units_Z 8
_cell_length_a 17.529(4)
_cell_length_b 18.752(4)
_cell_length_c 25.656(5)
_cell_measurement_reflns_used 18306
_cell_measurement_temperature 173(2)
_cell_volume 8433(3)
_computing_cell_refinement 'CrystalClear (Rigaku Inc., 2007)'
_computing_data_collection 'CrystalClear (Rigaku Inc., 2007)'
_computing_data_reduction 'CrystalClear (Rigaku Inc., 2007)'
_computing_molecular_graphics 'XP in Siemens SHELXTL (Sheldrick, 1994)'
_computing_publication_material 'SHELX97 (Sheldrick, 1997)'
_computing_structure_refinement 'SHELXL-97 (Sheldrick, 1997)'
_computing_structure_solution 'SHELXS-97 (Sheldrick, 1990)'
_diffrn_ambient_temperature 173(2)
_diffrn_measured_fraction_theta_full 0.993
_diffrn_measured_fraction_theta_max 0.993
_diffrn_measurement_device_type 'Bruker P4'
_diffrn_measurement_method '\w scans'
_diffrn_radiation_monochromator graphite
_diffrn_radiation_source 'fine-focus sealed tube'
_diffrn_radiation_type MoK\a
_diffrn_radiation_wavelength 0.71073
_diffrn_reflns_av_R_equivalents 0.0828
_diffrn_reflns_av_sigmaI/netI 0.0891
_diffrn_reflns_limit_h_max 20
_diffrn_reflns_limit_h_min -18
_diffrn_reflns_limit_k_max 12
_diffrn_reflns_limit_k_min -22
_diffrn_reflns_limit_l_max 20
_diffrn_reflns_limit_l_min -30
_diffrn_reflns_number 24720
_diffrn_reflns_theta_full 25.34
_diffrn_reflns_theta_max 25.34
_diffrn_reflns_theta_min 1.59
_exptl_absorpt_coefficient_mu 0.366
_exptl_absorpt_correction_T_max 0.9819
_exptl_absorpt_correction_T_min 0.8824
_exptl_absorpt_correction_type none
_exptl_crystal_colour red
_exptl_crystal_density_diffrn 1.225
_exptl_crystal_density_method 'not measured'
_exptl_crystal_description prism
_exptl_crystal_F_000 3232
_exptl_crystal_size_max 0.35
_exptl_crystal_size_mid 0.20
_exptl_crystal_size_min 0.05
_platon_squeeze_details
;
;
_refine_diff_density_max 0.522
_refine_diff_density_min -0.559
_refine_diff_density_rms 0.132
_refine_ls_extinction_method none
_refine_ls_goodness_of_fit_ref 1.153
_refine_ls_hydrogen_treatment constr
_refine_ls_matrix_type full
_refine_ls_number_parameters 487
_refine_ls_number_reflns 7661
_refine_ls_number_restraints 0
_refine_ls_restrained_S_all 1.153
_refine_ls_R_factor_all 0.1428
_refine_ls_R_factor_gt 0.1065
_refine_ls_shift/su_max 0.001
_refine_ls_shift/su_mean 0.000
_refine_ls_structure_factor_coef Fsqd
_refine_ls_weighting_details 'calc w=1/[\s^2^(Fo^2^)+(0.1246P)^2^+15.5343P] where P=(Fo^2^+2Fc^2^)/3'
_refine_ls_weighting_scheme calc
_refine_ls_wR_factor_gt 0.2577
_refine_ls_wR_factor_ref 0.2817
_reflns_number_gt 5546
_reflns_number_total 7661
_reflns_threshold_expression >2sigma(I)
_cod_data_source_file c2cy20240a.txt
_cod_data_source_block C2
_cod_depositor_comments
;
The following automatic conversions were performed:

data item '_symmetry_cell_setting' value 'Orthorhombic' was changed
to 'orthorhombic' in accordance with the
/home/saulius/struct/COD-crude-data/automatic-downloads/DataCite-retrospective/RSC/depositions/lib/dictionaries/cif_core.dic
dictionary named 'cif_core.dic' version 2.4.2 last updated on
2011-04-26.

Automatic conversion script
Id: cif_fix_values 6909 2019-04-08 15:41:33Z antanas 
;
_cod_original_sg_symbol_H-M Pbca
_cod_database_code 1556319

loop_
_symmetry_equiv_pos_as_xyz
'x, y, z'
'-x+1/2, -y, z+1/2'
'-x, y+1/2, -z+1/2'
'x+1/2, -y+1/2, -z'
'-x, -y, -z'
'x-1/2, y, -z-1/2'
'x, -y-1/2, z-1/2'
'-x-1/2, y-1/2, z'

loop_
_atom_site_label
_atom_site_type_symbol
_atom_site_fract_x
_atom_site_fract_y
_atom_site_fract_z
_atom_site_U_iso_or_equiv
_atom_site_adp_type
_atom_site_occupancy
_atom_site_symmetry_multiplicity
_atom_site_calc_flag
_atom_site_refinement_flags
Ti1 Ti 0.11825(6) 0.14801(5) 0.64764(4) 0.0293(3) Uani 1 1 d .
N1 N 0.0827(3) 0.0396(2) 0.64143(17) 0.0259(11) Uani 1 1 d .
Cl2 Cl 0.06038(9) 0.14149(8) 0.56157(6) 0.0376(4) Uani 1 1 d .
O1 O 0.2084(2) 0.1016(2) 0.61789(16) 0.0359(10) Uani 1 1 d .
Cl1 Cl 0.15288(8) 0.09542(8) 0.73134(6) 0.0350(4) Uani 1 1 d .
C16 C -0.0603(3) 0.2054(3) 0.7512(2) 0.0213(11) Uani 1 1 d .
C9 C 0.0150(3) 0.0153(3) 0.6553(2) 0.0241(12) Uani 1 1 d .
C17 C -0.0168(3) 0.1569(3) 0.7887(2) 0.0286(13) Uani 1 1 d .
H17A H 0.0338 0.1478 0.7720 0.034 Uiso 1 1 calc R
N2 N -0.0087(3) 0.1339(2) 0.67792(18) 0.0250(10) Uani 1 1 d .
C18 C -0.1203(3) 0.1967(3) 0.6074(2) 0.0292(13) Uani 1 1 d .
H18A H -0.0677 0.1879 0.5938 0.035 Uiso 1 1 calc R
C11 C -0.0608(3) 0.1887(3) 0.6983(2) 0.0238(12) Uani 1 1 d .
C15 C -0.1030(3) 0.2635(3) 0.7681(2) 0.0292(13) Uani 1 1 d .
H15A H -0.1021 0.2759 0.8039 0.035 Uiso 1 1 calc R
C31 C -0.1611(4) 0.1242(3) 0.6068(2) 0.0341(14) Uani 1 1 d .
C37 C -0.1570(3) 0.2510(3) 0.5706(2) 0.0282(13) Uani 1 1 d .
C13 C -0.1522(3) 0.2812(3) 0.6823(2) 0.0268(12) Uani 1 1 d .
H13A H -0.1856 0.3059 0.6594 0.032 Uiso 1 1 calc R
C28 C -0.1186(4) -0.0525(3) 0.7998(3) 0.0430(17) Uani 1 1 d .
H28A H -0.1399 -0.0990 0.8020 0.052 Uiso 1 1 calc R
C25 C -0.0555(3) 0.0831(3) 0.7941(2) 0.0259(13) Uani 1 1 d .
C8 C -0.0033(4) -0.0575(3) 0.6489(2) 0.0378(15) Uani 1 1 d .
H8A H -0.0515 -0.0752 0.6597 0.045 Uiso 1 1 calc R
C12 C -0.1104(3) 0.2240(3) 0.6635(2) 0.0248(12) Uani 1 1 d .
C38 C -0.1183(4) 0.3134(4) 0.5592(3) 0.0403(16) Uani 1 1 d .
H38A H -0.0694 0.3216 0.5739 0.048 Uiso 1 1 calc R
C19 C 0.0002(4) 0.1910(3) 0.8412(2) 0.0364(15) Uani 1 1 d .
C5 C 0.1207(4) -0.0767(3) 0.6095(3) 0.0406(16) Uani 1 1 d .
C14 C -0.1463(3) 0.3034(3) 0.7343(2) 0.0302(13) Uani 1 1 d .
C30 C -0.0092(4) 0.0244(3) 0.8004(3) 0.0372(15) Uani 1 1 d .
H30A H 0.0446 0.0297 0.8029 0.045 Uiso 1 1 calc R
C10 C -0.0350(3) 0.0698(3) 0.6762(2) 0.0216(11) Uani 1 1 d .
H10A H -0.0849 0.0587 0.6882 0.026 Uiso 1 1 calc R
C7 C 0.0499(4) -0.1025(3) 0.6268(3) 0.0461(18) Uani 1 1 d .
H7A H 0.0384 -0.1518 0.6232 0.055 Uiso 1 1 calc R
C29 C -0.0423(4) -0.0426(3) 0.8032(3) 0.0442(17) Uani 1 1 d .
H29A H -0.0103 -0.0830 0.8077 0.053 Uiso 1 1 calc R
C46 C 0.1149(4) 0.2563(3) 0.6953(3) 0.0482(18) Uani 1 1 d .
H46A H 0.0881 0.2637 0.7293 0.058 Uiso 1 1 calc R
C6 C 0.1349(4) -0.0029(3) 0.6188(2) 0.0314(14) Uani 1 1 d .
C32 C -0.2193(4) 0.1084(3) 0.6432(3) 0.0386(15) Uani 1 1 d .
H32A H -0.2341 0.1429 0.6684 0.046 Uiso 1 1 calc R
C41 C -0.2599(4) 0.2913(4) 0.5157(3) 0.0490(18) Uani 1 1 d .
H41A H -0.3090 0.2836 0.5011 0.059 Uiso 1 1 calc R
C26 C -0.1331(3) 0.0751(3) 0.7906(2) 0.0306(13) Uani 1 1 d .
H26A H -0.1649 0.1158 0.7866 0.037 Uiso 1 1 calc R
C1 C 0.2041(4) 0.0321(3) 0.6061(3) 0.0406(16) Uani 1 1 d .
C35 C -0.1760(5) 0.0072(4) 0.5700(3) 0.059(2) Uani 1 1 d .
H35A H -0.1607 -0.0275 0.5451 0.071 Uiso 1 1 calc R
C27 C -0.1652(4) 0.0070(3) 0.7929(3) 0.0405(16) Uani 1 1 d .
H27A H -0.2189 0.0012 0.7897 0.049 Uiso 1 1 calc R
C36 C -0.1409(4) 0.0725(4) 0.5705(3) 0.0443(17) Uani 1 1 d .
H36A H -0.1022 0.0825 0.5457 0.053 Uiso 1 1 calc R
C45 C 0.0849(4) 0.2705(3) 0.6466(3) 0.0481(19) Uani 1 1 d .
H45A H 0.0327 0.2899 0.6396 0.058 Uiso 1 1 calc R
C24 C -0.0522(5) 0.1877(3) 0.8828(2) 0.0457(18) Uani 1 1 d .
H24A H -0.0992 0.1631 0.8787 0.055 Uiso 1 1 calc R
C2 C 0.2621(4) -0.0090(4) 0.5830(3) 0.0487(18) Uani 1 1 d .
H2A H 0.3100 0.0117 0.5745 0.058 Uiso 1 1 calc R
C40 C -0.2213(4) 0.3526(4) 0.5044(3) 0.0490(19) Uani 1 1 d .
H40A H -0.2430 0.3869 0.4815 0.059 Uiso 1 1 calc R
C20 C 0.0690(4) 0.2268(4) 0.8496(3) 0.0505(19) Uani 1 1 d .
H20A H 0.1056 0.2286 0.8223 0.061 Uiso 1 1 calc R
C42 C -0.2279(4) 0.2394(4) 0.5488(3) 0.0468(17) Uani 1 1 d .
H42A H -0.2550 0.1967 0.5561 0.056 Uiso 1 1 calc R
C39 C -0.1506(4) 0.3644(4) 0.5263(3) 0.0447(17) Uani 1 1 d .
H39A H -0.1238 0.4073 0.5190 0.054 Uiso 1 1 calc R
C33 C -0.2553(5) 0.0414(4) 0.6420(3) 0.059(2) Uani 1 1 d .
H33A H -0.2944 0.0309 0.6664 0.071 Uiso 1 1 calc R
C3 C 0.2475(5) -0.0813(4) 0.5727(3) 0.057(2) Uani 1 1 d .
H3A H 0.2867 -0.1085 0.5566 0.069 Uiso 1 1 calc R
C34 C -0.2342(5) -0.0094(4) 0.6055(3) 0.064(2) Uani 1 1 d .
H34A H -0.2587 -0.0546 0.6045 0.077 Uiso 1 1 calc R
C43 C -0.1879(4) 0.3706(3) 0.7526(3) 0.0416(16) Uani 1 1 d .
H43A H -0.1777 0.3783 0.7898 0.062 Uiso 1 1 calc R
H43B H -0.2429 0.3647 0.7472 0.062 Uiso 1 1 calc R
H43C H -0.1698 0.4117 0.7326 0.062 Uiso 1 1 calc R
C23 C -0.0345(6) 0.2210(4) 0.9300(3) 0.064(2) Uani 1 1 d .
H23A H -0.0698 0.2189 0.9581 0.076 Uiso 1 1 calc R
C22 C 0.0326(6) 0.2563(5) 0.9362(3) 0.069(3) Uani 1 1 d .
H22A H 0.0431 0.2789 0.9685 0.083 Uiso 1 1 calc R
C21 C 0.0852(6) 0.2600(5) 0.8971(4) 0.075(3) Uani 1 1 d .
H21A H 0.1320 0.2847 0.9020 0.090 Uiso 1 1 calc R
C47 C 0.1899(5) 0.2391(4) 0.6896(4) 0.068(3) Uani 1 1 d .
H47A H 0.2267 0.2314 0.7188 0.081 Uiso 1 1 calc R
C44 C 0.1416(8) 0.2635(4) 0.6105(4) 0.082(3) Uani 1 1 d .
H44A H 0.1384 0.2763 0.5727 0.099 Uiso 1 1 calc R
C4 C 0.1797(5) -0.1153(4) 0.5846(3) 0.055(2) Uani 1 1 d .
H4A H 0.1729 -0.1642 0.5762 0.066 Uiso 1 1 calc R
C48 C 0.2087(6) 0.2432(5) 0.6381(6) 0.099(4) Uani 1 1 d .
H48A H 0.2612 0.2391 0.6232 0.118 Uiso 1 1 calc R

loop_
_atom_site_aniso_label
_atom_site_aniso_U_11
_atom_site_aniso_U_22
_atom_site_aniso_U_33
_atom_site_aniso_U_23
_atom_site_aniso_U_13
_atom_site_aniso_U_12
Ti1 0.0298(6) 0.0248(5) 0.0334(6) 0.0033(5) 0.0038(5) 0.0020(4)
N1 0.028(3) 0.026(2) 0.023(2) 0.000(2) 0.001(2) 0.005(2)
Cl2 0.0404(9) 0.0406(8) 0.0317(8) 0.0072(7) 0.0032(7) 0.0054(7)
O1 0.035(2) 0.034(2) 0.039(2) 0.0100(19) 0.008(2) 0.0094(18)
Cl1 0.0306(8) 0.0404(8) 0.0341(8) 0.0018(7) 0.0009(7) 0.0045(6)
C16 0.022(3) 0.020(2) 0.023(3) -0.002(2) 0.006(2) -0.002(2)
C9 0.036(3) 0.017(2) 0.019(3) 0.004(2) -0.002(2) 0.001(2)
C17 0.033(3) 0.024(3) 0.029(3) -0.002(2) -0.003(3) 0.003(2)
N2 0.026(3) 0.021(2) 0.028(3) 0.0010(19) 0.000(2) 0.0025(19)
C18 0.029(3) 0.028(3) 0.031(3) 0.001(3) 0.007(3) 0.006(2)
C11 0.026(3) 0.018(3) 0.027(3) -0.003(2) 0.007(2) -0.005(2)
C15 0.034(3) 0.024(3) 0.029(3) -0.003(2) 0.000(3) -0.003(2)
C31 0.040(4) 0.030(3) 0.032(3) 0.000(3) -0.010(3) 0.007(3)
C37 0.029(3) 0.030(3) 0.025(3) 0.003(2) -0.005(3) 0.009(2)
C13 0.029(3) 0.027(3) 0.024(3) 0.002(2) 0.000(3) 0.001(2)
C28 0.043(4) 0.027(3) 0.060(5) 0.004(3) 0.005(3) -0.004(3)
C25 0.031(3) 0.024(3) 0.023(3) 0.002(2) -0.005(2) 0.004(2)
C8 0.044(4) 0.027(3) 0.042(4) -0.004(3) -0.006(3) -0.001(3)
C12 0.030(3) 0.019(3) 0.025(3) 0.004(2) -0.004(2) -0.003(2)
C38 0.036(4) 0.048(4) 0.036(4) 0.001(3) -0.007(3) -0.005(3)
C19 0.047(4) 0.031(3) 0.031(3) 0.003(3) -0.008(3) 0.007(3)
C5 0.055(4) 0.033(3) 0.034(4) -0.002(3) -0.003(3) 0.013(3)
C14 0.028(3) 0.026(3) 0.037(3) 0.001(3) 0.004(3) 0.007(2)
C30 0.030(3) 0.034(3) 0.048(4) 0.011(3) -0.003(3) 0.002(3)
C10 0.024(3) 0.023(3) 0.017(3) 0.000(2) 0.001(2) 0.003(2)
C7 0.070(5) 0.015(3) 0.054(4) -0.003(3) 0.000(4) 0.006(3)
C29 0.044(4) 0.032(3) 0.057(4) 0.004(3) 0.005(4) 0.013(3)
C46 0.059(5) 0.029(3) 0.056(5) -0.006(3) 0.007(4) -0.014(3)
C6 0.043(4) 0.026(3) 0.026(3) 0.006(2) -0.001(3) 0.011(3)
C32 0.039(4) 0.034(3) 0.043(4) -0.007(3) -0.006(3) -0.001(3)
C41 0.045(4) 0.060(5) 0.042(4) 0.004(4) -0.010(3) 0.004(4)
C26 0.029(3) 0.026(3) 0.037(3) 0.003(3) 0.003(3) 0.003(2)
C1 0.047(4) 0.036(4) 0.039(4) 0.012(3) 0.009(3) 0.008(3)
C35 0.071(6) 0.048(4) 0.058(5) -0.018(4) -0.003(4) -0.005(4)
C27 0.034(4) 0.033(3) 0.054(4) 0.004(3) 0.009(3) -0.003(3)
C36 0.050(4) 0.047(4) 0.036(4) -0.008(3) -0.007(3) -0.003(3)
C45 0.054(4) 0.018(3) 0.073(5) 0.008(3) -0.015(4) -0.001(3)
C24 0.081(5) 0.025(3) 0.031(4) 0.001(3) 0.010(4) 0.004(3)
C2 0.043(4) 0.054(4) 0.049(4) 0.017(4) 0.012(3) 0.012(3)
C40 0.050(5) 0.061(5) 0.035(4) 0.009(3) -0.005(3) 0.016(4)
C20 0.050(5) 0.058(5) 0.044(4) -0.010(4) -0.009(4) 0.007(4)
C42 0.048(4) 0.052(4) 0.041(4) 0.003(3) -0.010(3) -0.005(3)
C39 0.054(5) 0.039(4) 0.041(4) 0.006(3) 0.001(3) -0.002(3)
C33 0.061(5) 0.063(5) 0.054(5) 0.003(4) 0.001(4) -0.017(4)
C3 0.066(5) 0.051(5) 0.055(5) 0.003(4) 0.011(4) 0.037(4)
C34 0.088(6) 0.042(4) 0.062(5) -0.011(4) -0.001(5) -0.024(4)
C43 0.050(4) 0.031(3) 0.043(4) -0.004(3) 0.000(3) 0.011(3)
C23 0.111(8) 0.046(4) 0.034(4) 0.008(3) 0.005(5) 0.014(5)
C22 0.117(8) 0.060(5) 0.029(4) -0.009(4) -0.014(5) 0.009(5)
C21 0.084(7) 0.075(6) 0.066(6) -0.033(5) -0.038(5) 0.013(5)
C47 0.050(5) 0.039(4) 0.115(8) 0.011(5) -0.025(6) -0.016(4)
C44 0.152(10) 0.043(5) 0.053(5) 0.009(4) 0.033(6) -0.020(6)
C4 0.075(6) 0.031(4) 0.058(5) -0.005(3) 0.007(4) 0.021(4)
C48 0.058(6) 0.040(5) 0.197(14) -0.014(7) 0.066(8) -0.012(4)

loop_
_atom_type_symbol
_atom_type_description
_atom_type_scat_dispersion_real
_atom_type_scat_dispersion_imag
_atom_type_scat_source
C C 0.0033 0.0016 'International Tables Vol C Tables 4.2.6.8 and 6.1.1.4'
H H 0.0000 0.0000 'International Tables Vol C Tables 4.2.6.8 and 6.1.1.4'
N N 0.0061 0.0033 'International Tables Vol C Tables 4.2.6.8 and 6.1.1.4'
O O 0.0106 0.0060 'International Tables Vol C Tables 4.2.6.8 and 6.1.1.4'
Cl Cl 0.1484 0.1585 'International Tables Vol C Tables 4.2.6.8 and 6.1.1.4'
Ti Ti 0.2776 0.4457 'International Tables Vol C Tables 4.2.6.8 and 6.1.1.4'

loop_
_geom_angle_atom_site_label_1
_geom_angle_atom_site_label_2
_geom_angle_atom_site_label_3
_geom_angle
O1 Ti1 N1 77.45(18)
O1 Ti1 C46 127.0(2)
N1 Ti1 C46 148.0(2)
O1 Ti1 C45 128.7(2)
N1 Ti1 C45 148.3(2)
C46 Ti1 C45 33.9(2)
O1 Ti1 N2 146.62(17)
N1 Ti1 N2 69.17(16)
C46 Ti1 N2 84.4(2)
C45 Ti1 N2 83.1(2)
O1 Ti1 C47 94.0(3)
N1 Ti1 C47 150.8(3)
C46 Ti1 C47 33.3(3)
C45 Ti1 C47 55.9(3)
N2 Ti1 C47 115.3(3)
O1 Ti1 C48 76.0(3)
N1 Ti1 C48 153.5(3)
C46 Ti1 C48 55.4(3)
C45 Ti1 C48 56.0(3)
N2 Ti1 C48 137.4(2)
C47 Ti1 C48 33.2(4)
O1 Ti1 C44 96.2(3)
N1 Ti1 C44 151.6(3)
C46 Ti1 C44 55.7(3)
C45 Ti1 C44 33.3(3)
N2 Ti1 C44 113.0(3)
C47 Ti1 C44 56.1(3)
C48 Ti1 C44 34.5(4)
O1 Ti1 Cl2 87.74(14)
N1 Ti1 Cl2 76.27(13)
C46 Ti1 Cl2 120.1(2)
C45 Ti1 Cl2 86.30(19)
N2 Ti1 Cl2 84.28(12)
C47 Ti1 Cl2 131.9(2)
C48 Ti1 Cl2 102.7(4)
C44 Ti1 Cl2 75.9(3)
O1 Ti1 Cl1 87.85(13)
N1 Ti1 Cl1 75.70(13)
C46 Ti1 Cl1 84.1(2)
C45 Ti1 Cl1 117.6(2)
N2 Ti1 Cl1 84.28(12)
C47 Ti1 Cl1 76.1(2)
C48 Ti1 Cl1 103.1(4)
C44 Ti1 Cl1 132.2(3)
Cl2 Ti1 Cl1 151.92(7)
C9 N1 C6 121.5(5)
C9 N1 Ti1 124.9(4)
C6 N1 Ti1 113.5(4)
C1 O1 Ti1 118.3(4)
C15 C16 C11 118.4(5)
C15 C16 C17 122.6(5)
C11 C16 C17 118.9(5)
N1 C9 C8 120.4(5)
N1 C9 C10 113.6(5)
C8 C9 C10 125.9(5)
C19 C17 C16 113.9(5)
C19 C17 C25 112.5(5)
C16 C17 C25 111.8(5)
C19 C17 H17A 106.0
C16 C17 H17A 106.0
C25 C17 H17A 106.0
C10 N2 C11 116.2(4)
C10 N2 Ti1 115.4(4)
C11 N2 Ti1 128.4(3)
C37 C18 C31 112.7(5)
C37 C18 C12 113.8(5)
C31 C18 C12 110.9(5)
C37 C18 H18A 106.3
C31 C18 H18A 106.3
C12 C18 H18A 106.3
C16 C11 C12 121.0(5)
C16 C11 N2 120.0(5)
C12 C11 N2 119.0(5)
C14 C15 C16 121.9(5)
C14 C15 H15A 119.0
C16 C15 H15A 119.0
C36 C31 C32 118.6(6)
C36 C31 C18 120.4(6)
C32 C31 C18 121.0(5)
C42 C37 C38 119.2(6)
C42 C37 C18 121.6(6)
C38 C37 C18 119.2(5)
C12 C13 C14 121.5(5)
C12 C13 H13A 119.3
C14 C13 H13A 119.3
C29 C28 C27 118.6(6)
C29 C28 H28A 120.7
C27 C28 H28A 120.7
C26 C25 C30 120.4(5)
C26 C25 C17 121.7(5)
C30 C25 C17 117.8(5)
C7 C8 C9 119.1(6)
C7 C8 H8A 120.5
C9 C8 H8A 120.5
C13 C12 C11 118.0(5)
C13 C12 C18 121.6(5)
C11 C12 C18 120.4(5)
C37 C38 C39 120.6(6)
C37 C38 H38A 119.7
C39 C38 H38A 119.7
C20 C19 C24 117.9(6)
C20 C19 C17 120.5(6)
C24 C19 C17 121.6(6)
C7 C5 C4 127.7(6)
C7 C5 C6 115.8(6)
C4 C5 C6 116.4(7)
C15 C14 C13 118.6(5)
C15 C14 C43 121.3(5)
C13 C14 C43 120.1(5)
C25 C30 C29 118.9(6)
C25 C30 H30A 120.6
C29 C30 H30A 120.6
N2 C10 C9 117.0(5)
N2 C10 H10A 121.5
C9 C10 H10A 121.5
C8 C7 C5 121.1(6)
C8 C7 H7A 119.5
C5 C7 H7A 119.5
C28 C29 C30 122.3(6)
C28 C29 H29A 118.8
C30 C29 H29A 118.8
C47 C46 C45 108.4(8)
C47 C46 Ti1 73.6(5)
C45 C46 Ti1 73.1(4)
C47 C46 H46A 125.5
C45 C46 H46A 125.5
Ti1 C46 H46A 125.5
N1 C6 C1 114.0(5)
N1 C6 C5 122.0(6)
C1 C6 C5 124.0(6)
C33 C32 C31 119.8(6)
C33 C32 H32A 120.1
C31 C32 H32A 120.1
C40 C41 C42 120.9(7)
C40 C41 H41A 119.6
C42 C41 H41A 119.6
C25 C26 C27 119.8(5)
C25 C26 H26A 120.1
C27 C26 H26A 120.1
O1 C1 C2 125.9(6)
O1 C1 C6 116.5(5)
C2 C1 C6 117.5(6)
C36 C35 C34 121.2(7)
C36 C35 H35A 119.4
C34 C35 H35A 119.4
C28 C27 C26 120.0(6)
C28 C27 H27A 120.0
C26 C27 H27A 120.0
C35 C36 C31 121.1(7)
C35 C36 H36A 119.5
C31 C36 H36A 119.5
C44 C45 C46 108.5(8)
C44 C45 Ti1 74.6(5)
C46 C45 Ti1 73.0(4)
C44 C45 H45A 125.5
C46 C45 H45A 125.5
Ti1 C45 H45A 125.5
C23 C24 C19 119.4(8)
C23 C24 H24A 120.3
C19 C24 H24A 120.3
C3 C2 C1 118.4(7)
C3 C2 H2A 120.8
C1 C2 H2A 120.8
C41 C40 C39 119.5(6)
C41 C40 H40A 120.2
C39 C40 H40A 120.2
C19 C20 C21 121.6(8)
C19 C20 H20A 119.2
C21 C20 H20A 119.2
C37 C42 C41 119.6(7)
C37 C42 H42A 120.2
C41 C42 H42A 120.2
C40 C39 C38 120.1(7)
C40 C39 H39A 120.0
C38 C39 H39A 120.0
C34 C33 C32 120.7(7)
C34 C33 H33A 119.7
C32 C33 H33A 119.7
C4 C3 C2 124.1(7)
C4 C3 H3A 118.0
C2 C3 H3A 118.0
C33 C34 C35 118.7(7)
C33 C34 H34A 120.6
C35 C34 H34A 120.6
C14 C43 H43A 109.5
C14 C43 H43B 109.5
H43A C43 H43B 109.5
C14 C43 H43C 109.5
H43A C43 H43C 109.5
H43B C43 H43C 109.5
C22 C23 C24 120.8(8)
C22 C23 H23A 119.6
C24 C23 H23A 119.6
C23 C22 C21 121.6(8)
C23 C22 H22A 119.2
C21 C22 H22A 119.2
C22 C21 C20 118.7(9)
C22 C21 H21A 120.6
C20 C21 H21A 120.6
C46 C47 C48 108.9(9)
C46 C47 Ti1 73.1(4)
C48 C47 Ti1 74.3(5)
C46 C47 H47A 125.3
C48 C47 H47A 125.3
Ti1 C47 H47A 125.3
C45 C44 C48 106.8(8)
C45 C44 Ti1 72.2(4)
C48 C44 Ti1 72.7(5)
C45 C44 H44A 126.4
C48 C44 H44A 126.4
Ti1 C44 H44A 126.4
C3 C4 C5 119.5(7)
C3 C4 H4A 120.3
C5 C4 H4A 120.3
C47 C48 C44 107.3(8)
C47 C48 Ti1 72.5(5)
C44 C48 Ti1 72.8(5)
C47 C48 H48A 126.1
C44 C48 H48A 126.1
Ti1 C48 H48A 126.1

loop_
_geom_bond_atom_site_label_1
_geom_bond_atom_site_label_2
_geom_bond_distance
Ti1 O1 1.959(4)
Ti1 N1 2.131(5)
Ti1 C46 2.371(7)
Ti1 C45 2.371(6)
Ti1 N2 2.372(5)
Ti1 C47 2.378(8)
Ti1 C48 2.399(8)
Ti1 C44 2.401(8)
Ti1 Cl2 2.4331(19)
Ti1 Cl1 2.4398(19)
N1 C9 1.321(7)
N1 C6 1.344(7)
O1 C1 1.339(8)
C16 C15 1.390(7)
C16 C11 1.392(7)
C16 C17 1.528(8)
C9 C8 1.412(8)
C9 C10 1.449(7)
C17 C19 1.522(8)
C17 C25 1.547(8)
C17 H17A 1.0000
N2 C10 1.289(7)
N2 C11 1.470(7)
C18 C37 1.532(8)
C18 C31 1.535(8)
C18 C12 1.537(8)
C18 H18A 1.0000
C11 C12 1.410(8)
C15 C14 1.373(8)
C15 H15A 0.9500
C31 C36 1.391(9)
C31 C32 1.416(9)
C37 C42 1.381(9)
C37 C38 1.383(9)
C13 C12 1.386(8)
C13 C14 1.402(8)
C13 H13A 0.9500
C28 C29 1.353(9)
C28 C27 1.395(9)
C28 H28A 0.9500
C25 C26 1.370(8)
C25 C30 1.378(8)
C8 C7 1.380(9)
C8 H8A 0.9500
C38 C39 1.394(9)
C38 H38A 0.9500
C19 C20 1.397(10)
C19 C24 1.409(9)
C5 C7 1.405(10)
C5 C4 1.415(9)
C5 C6 1.426(8)
C14 C43 1.529(8)
C30 C29 1.385(9)
C30 H30A 0.9500
C10 H10A 0.9500
C7 H7A 0.9500
C29 H29A 0.9500
C46 C47 1.360(11)
C46 C45 1.383(10)
C46 H46A 1.0000
C6 C1 1.417(9)
C32 C33 1.405(10)
C32 H32A 0.9500
C41 C40 1.365(10)
C41 C42 1.407(9)
C41 H41A 0.9500
C26 C27 1.397(8)
C26 H26A 0.9500
C1 C2 1.408(9)
C35 C36 1.370(10)
C35 C34 1.402(11)
C35 H35A 0.9500
C27 H27A 0.9500
C36 H36A 0.9500
C45 C44 1.366(12)
C45 H45A 1.0000
C24 C23 1.398(10)
C24 H24A 0.9500
C2 C3 1.405(10)
C2 H2A 0.9500
C40 C39 1.379(10)
C40 H40A 0.9500
C20 C21 1.398(10)
C20 H20A 0.9500
C42 H42A 0.9500
C39 H39A 0.9500
C33 C34 1.387(11)
C33 H33A 0.9500
C3 C4 1.383(11)
C3 H3A 0.9500
C34 H34A 0.9500
C43 H43A 0.9800
C43 H43B 0.9800
C43 H43C 0.9800
C23 C22 1.359(13)
C23 H23A 0.9500
C22 C21 1.366(13)
C22 H22A 0.9500
C21 H21A 0.9500
C47 C48 1.364(15)
C47 H47A 1.0000
C44 C48 1.424(15)
C44 H44A 1.0000
C4 H4A 0.9500
C48 H48A 1.0000

loop_
_geom_torsion_atom_site_label_1
_geom_torsion_atom_site_label_2
_geom_torsion_atom_site_label_3
_geom_torsion_atom_site_label_4
_geom_torsion
O1 Ti1 N1 C9 -179.8(5)
C46 Ti1 N1 C9 36.5(7)
C45 Ti1 N1 C9 -30.6(7)
N2 Ti1 N1 C9 0.0(4)
C47 Ti1 N1 C9 104.8(7)
C48 Ti1 N1 C9 179.9(10)
C44 Ti1 N1 C9 -100.1(8)
Cl2 Ti1 N1 C9 -89.1(4)
Cl1 Ti1 N1 C9 89.2(4)
O1 Ti1 N1 C6 -3.5(4)
C46 Ti1 N1 C6 -147.2(5)
C45 Ti1 N1 C6 145.7(5)
N2 Ti1 N1 C6 176.3(4)
C47 Ti1 N1 C6 -78.9(7)
C48 Ti1 N1 C6 -3.9(11)
C44 Ti1 N1 C6 76.2(8)
Cl2 Ti1 N1 C6 87.2(4)
Cl1 Ti1 N1 C6 -94.5(4)
N1 Ti1 O1 C1 3.5(4)
C46 Ti1 O1 C1 160.4(4)
C45 Ti1 O1 C1 -156.3(4)
N2 Ti1 O1 C1 3.1(6)
C47 Ti1 O1 C1 155.3(5)
C48 Ti1 O1 C1 -176.6(6)
C44 Ti1 O1 C1 -148.4(5)
Cl2 Ti1 O1 C1 -72.9(4)
Cl1 Ti1 O1 C1 79.4(4)
C6 N1 C9 C8 3.1(8)
Ti1 N1 C9 C8 179.1(4)
C6 N1 C9 C10 -176.6(5)
Ti1 N1 C9 C10 -0.6(6)
C15 C16 C17 C19 -21.3(8)
C11 C16 C17 C19 162.5(5)
C15 C16 C17 C25 107.5(6)
C11 C16 C17 C25 -68.7(6)
O1 Ti1 N2 C10 1.2(6)
N1 Ti1 N2 C10 0.8(4)
C46 Ti1 N2 C10 -160.7(4)
C45 Ti1 N2 C10 165.2(4)
C47 Ti1 N2 C10 -147.8(4)
C48 Ti1 N2 C10 -179.2(7)
C44 Ti1 N2 C10 150.2(4)
Cl2 Ti1 N2 C10 78.2(4)
Cl1 Ti1 N2 C10 -76.1(4)
O1 Ti1 N2 C11 -179.0(4)
N1 Ti1 N2 C11 -179.4(5)
C46 Ti1 N2 C11 19.1(5)
C45 Ti1 N2 C11 -15.0(5)
C47 Ti1 N2 C11 32.1(5)
C48 Ti1 N2 C11 0.7(8)
C44 Ti1 N2 C11 -29.9(5)
Cl2 Ti1 N2 C11 -101.9(4)
Cl1 Ti1 N2 C11 103.8(4)
C15 C16 C11 C12 -7.6(8)
C17 C16 C11 C12 168.7(5)
C15 C16 C11 N2 171.9(5)
C17 C16 C11 N2 -11.7(7)
C10 N2 C11 C16 91.8(6)
Ti1 N2 C11 C16 -88.1(5)
C10 N2 C11 C12 -88.7(6)
Ti1 N2 C11 C12 91.5(5)
C11 C16 C15 C14 1.2(8)
C17 C16 C15 C14 -175.0(5)
C37 C18 C31 C36 87.3(7)
C12 C18 C31 C36 -143.8(6)
C37 C18 C31 C32 -93.3(7)
C12 C18 C31 C32 35.6(7)
C31 C18 C37 C42 13.1(8)
C12 C18 C37 C42 -114.3(6)
C31 C18 C37 C38 -167.4(5)
C12 C18 C37 C38 65.2(7)
C19 C17 C25 C26 97.1(6)
C16 C17 C25 C26 -32.5(7)
C19 C17 C25 C30 -85.6(7)
C16 C17 C25 C30 144.8(5)
N1 C9 C8 C7 -1.7(9)
C10 C9 C8 C7 178.0(6)
C14 C13 C12 C11 -0.6(8)
C14 C13 C12 C18 176.3(5)
C16 C11 C12 C13 7.3(8)
N2 C11 C12 C13 -172.3(5)
C16 C11 C12 C18 -169.7(5)
N2 C11 C12 C18 10.8(7)
C37 C18 C12 C13 19.6(8)
C31 C18 C12 C13 -108.7(6)
C37 C18 C12 C11 -163.6(5)
C31 C18 C12 C11 68.1(6)
C42 C37 C38 C39 0.3(10)
C18 C37 C38 C39 -179.2(6)
C16 C17 C19 C20 -92.5(7)
C25 C17 C19 C20 139.0(6)
C16 C17 C19 C24 87.5(7)
C25 C17 C19 C24 -41.1(8)
C16 C15 C14 C13 5.2(9)
C16 C15 C14 C43 -175.1(5)
C12 C13 C14 C15 -5.6(9)
C12 C13 C14 C43 174.8(5)
C26 C25 C30 C29 0.0(9)
C17 C25 C30 C29 -177.3(6)
C11 N2 C10 C9 178.8(4)
Ti1 N2 C10 C9 -1.4(6)
N1 C9 C10 N2 1.3(7)
C8 C9 C10 N2 -178.4(5)
C9 C8 C7 C5 -1.5(10)
C4 C5 C7 C8 -177.7(7)
C6 C5 C7 C8 3.1(10)
C27 C28 C29 C30 0.4(11)
C25 C30 C29 C28 0.2(11)
O1 Ti1 C46 C47 -9.3(6)
N1 Ti1 C46 C47 124.4(6)
C45 Ti1 C46 C47 -115.7(7)
N2 Ti1 C46 C47 158.4(5)
C48 Ti1 C46 C47 -36.7(6)
C44 Ti1 C46 C47 -78.9(6)
Cl2 Ti1 C46 C47 -121.5(5)
Cl1 Ti1 C46 C47 73.6(5)
O1 Ti1 C46 C45 106.4(5)
N1 Ti1 C46 C45 -119.9(5)
N2 Ti1 C46 C45 -85.9(4)
C47 Ti1 C46 C45 115.7(7)
C48 Ti1 C46 C45 79.0(6)
C44 Ti1 C46 C45 36.8(5)
Cl2 Ti1 C46 C45 -5.8(5)
Cl1 Ti1 C46 C45 -170.7(4)
C9 N1 C6 C1 179.4(5)
Ti1 N1 C6 C1 3.0(6)
C9 N1 C6 C5 -1.3(9)
Ti1 N1 C6 C5 -177.8(5)
C7 C5 C6 N1 -1.8(9)
C4 C5 C6 N1 179.0(6)
C7 C5 C6 C1 177.4(6)
C4 C5 C6 C1 -1.8(10)
C36 C31 C32 C33 -0.1(10)
C18 C31 C32 C33 -179.5(6)
C30 C25 C26 C27 -0.7(9)
C17 C25 C26 C27 176.5(6)
Ti1 O1 C1 C2 177.7(5)
Ti1 O1 C1 C6 -3.1(7)
N1 C6 C1 O1 -0.2(8)
C5 C6 C1 O1 -179.4(6)
N1 C6 C1 C2 179.1(6)
C5 C6 C1 C2 -0.2(10)
C29 C28 C27 C26 -1.2(11)
C25 C26 C27 C28 1.3(10)
C34 C35 C36 C31 0.9(12)
C32 C31 C36 C35 -0.4(10)
C18 C31 C36 C35 179.0(6)
C47 C46 C45 C44 -1.0(8)
Ti1 C46 C45 C44 -66.7(5)
C47 C46 C45 Ti1 65.7(5)
O1 Ti1 C45 C44 14.4(7)
N1 Ti1 C45 C44 -125.8(6)
C46 Ti1 C45 C44 115.3(8)
N2 Ti1 C45 C44 -154.4(6)
C47 Ti1 C45 C44 78.7(6)
C48 Ti1 C45 C44 38.4(6)
Cl2 Ti1 C45 C44 -69.7(6)
Cl1 Ti1 C45 C44 125.8(6)
O1 Ti1 C45 C46 -100.9(5)
N1 Ti1 C45 C46 118.9(5)
N2 Ti1 C45 C46 90.3(4)
C47 Ti1 C45 C46 -36.7(5)
C48 Ti1 C45 C46 -77.0(6)
C44 Ti1 C45 C46 -115.3(8)
Cl2 Ti1 C45 C46 175.0(4)
Cl1 Ti1 C45 C46 10.4(5)
C20 C19 C24 C23 1.1(10)
C17 C19 C24 C23 -178.9(6)
O1 C1 C2 C3 -179.3(7)
C6 C1 C2 C3 1.5(10)
C42 C41 C40 C39 -1.1(11)
C24 C19 C20 C21 -1.5(10)
C17 C19 C20 C21 178.4(7)
C38 C37 C42 C41 -0.4(10)
C18 C37 C42 C41 179.1(6)
C40 C41 C42 C37 0.8(11)
C41 C40 C39 C38 1.0(11)
C37 C38 C39 C40 -0.6(10)
C31 C32 C33 C34 0.1(11)
C1 C2 C3 C4 -0.9(12)
C32 C33 C34 C35 0.3(13)
C36 C35 C34 C33 -0.8(13)
C19 C24 C23 C22 0.0(11)
C24 C23 C22 C21 -0.7(13)
C23 C22 C21 C20 0.3(13)
C19 C20 C21 C22 0.9(12)
C45 C46 C47 C48 0.9(8)
Ti1 C46 C47 C48 66.2(6)
C45 C46 C47 Ti1 -65.3(5)
O1 Ti1 C47 C46 172.6(5)
N1 Ti1 C47 C46 -116.2(6)
C45 Ti1 C47 C46 37.4(5)
N2 Ti1 C47 C46 -24.0(6)
C48 Ti1 C47 C46 115.9(8)
C44 Ti1 C47 C46 77.8(6)
Cl2 Ti1 C47 C46 82.0(6)
Cl1 Ti1 C47 C46 -100.6(5)
O1 Ti1 C47 C48 56.6(6)
N1 Ti1 C47 C48 127.9(6)
C46 Ti1 C47 C48 -115.9(8)
C45 Ti1 C47 C48 -78.6(6)
N2 Ti1 C47 C48 -139.9(6)
C44 Ti1 C47 C48 -38.2(6)
Cl2 Ti1 C47 C48 -33.9(8)
Cl1 Ti1 C47 C48 143.4(7)
C46 C45 C44 C48 0.8(9)
Ti1 C45 C44 C48 -64.9(6)
C46 C45 C44 Ti1 65.7(5)
O1 Ti1 C44 C45 -168.7(6)
N1 Ti1 C44 C45 116.2(6)
C46 Ti1 C44 C45 -37.6(5)
N2 Ti1 C44 C45 27.8(6)
C47 Ti1 C44 C45 -78.1(6)
C48 Ti1 C44 C45 -114.7(8)
Cl2 Ti1 C44 C45 105.2(6)
Cl1 Ti1 C44 C45 -76.0(7)
O1 Ti1 C44 C48 -54.0(7)
N1 Ti1 C44 C48 -129.0(7)
C46 Ti1 C44 C48 77.1(6)
C45 Ti1 C44 C48 114.7(8)
N2 Ti1 C44 C48 142.5(7)
C47 Ti1 C44 C48 36.7(6)
Cl2 Ti1 C44 C48 -140.1(7)
Cl1 Ti1 C44 C48 38.8(8)
C2 C3 C4 C5 -1.1(12)
C7 C5 C4 C3 -176.7(7)
C6 C5 C4 C3 2.4(10)
C46 C47 C48 C44 -0.5(9)
Ti1 C47 C48 C44 65.0(6)
C46 C47 C48 Ti1 -65.4(5)
C45 C44 C48 C47 -0.2(10)
Ti1 C44 C48 C47 -64.8(6)
C45 C44 C48 Ti1 64.6(5)
O1 Ti1 C48 C47 -120.9(7)
N1 Ti1 C48 C47 -120.5(7)
C46 Ti1 C48 C47 36.9(5)
C45 Ti1 C48 C47 78.2(5)
N2 Ti1 C48 C47 59.3(9)
C44 Ti1 C48 C47 115.1(8)
Cl2 Ti1 C48 C47 154.8(6)
Cl1 Ti1 C48 C47 -36.4(6)
O1 Ti1 C48 C44 124.0(7)
N1 Ti1 C48 C44 124.4(7)
C46 Ti1 C48 C44 -78.3(6)
C45 Ti1 C48 C44 -36.9(5)
N2 Ti1 C48 C44 -55.8(10)
C47 Ti1 C48 C44 -115.1(8)
Cl2 Ti1 C48 C44 39.7(6)
Cl1 Ti1 C48 C44 -151.6(6)

loop_
_platon_squeeze_void_nr
_platon_squeeze_void_average_x
_platon_squeeze_void_average_y
_platon_squeeze_void_average_z
_platon_squeeze_void_volume
_platon_squeeze_void_count_electrons
_platon_squeeze_void_content
1 0.000 0.000 0.000 241 89 ' '
2 0.000 0.000 0.500 34 3 ' '
3 0.000 0.500 0.500 241 90 ' '
4 0.000 0.500 1.000 34 3 ' '
5 0.164 0.137 0.313 24 4 ' '
6 0.164 0.363 0.813 24 5 ' '
7 0.336 0.637 0.313 24 4 ' '
8 0.336 0.863 0.813 24 5 ' '
9 0.500 0.500 1.000 241 89 ' '
10 0.500 1.000 0.500 241 89 ' '
11 0.500 0.000 0.000 34 3 ' '
12 0.500 0.500 0.500 34 3 ' '
13 0.664 0.137 0.187 24 5 ' '
14 0.664 0.363 0.687 24 5 ' '
15 0.836 0.637 0.187 24 5 ' '
16 0.836 0.863 0.687 24 5 ' '
